data_2107355
loop_
_publ_author_name
'Bertinotti, C.'
'Bertinotti, B.'

_publ_section_title
;
 Structure cristalline du complex a valence mixte Au(III)
 iodocyanure-Au(I) cyanure (1:4) de potassium dihydrate
;
_journal_name_full 'Acta Crystallographica B (24,1968-38,1982)'
_journal_page_first 2635
_journal_page_last 2639
_journal_volume 28
_journal_year 1972
_chemical_formula_sum 'C10 H4 Au5 I2 K5 N10 O2'
_chemical_name_systematic 'K5 (Au5 (C N)10 I2) (H2 O)2'
_space_group_IT_number 2
_symmetry_space_group_name_Hall '-P 1'
_symmetry_space_group_name_H-M 'P -1'
_cell_angle_alpha 111.27
_cell_angle_beta 99.91
_cell_angle_gamma 92.46
_cell_formula_units_Z 1
_cell_length_a 11.592
_cell_length_b 7.309
_cell_length_c 9.825
_cell_volume 759.104
_citation_journal_id_ASTM ACBCAR
_cod_data_source_file Bertinotti_ACBCAR_1972_553.cif
_cod_data_source_block C10H4Au5I2K5N10O2
_cod_original_cell_volume 759.1044
_cod_database_code 2107355

loop_
_symmetry_equiv_pos_as_xyz
x,y,z
-x,-y,-z

loop_
_atom_site_label
_atom_site_type_symbol
_atom_site_fract_x
_atom_site_fract_y
_atom_site_fract_z
_atom_site_occupancy
_atom_site_U_iso_or_equiv
_atom_site_attached_hydrogens
N3 N-3 0.4033 -0.1476 -0.3462 1 0.0 0
C1 C+2 0.0082 -0.159 -0.2111 1 0.0 0
O1 O-2 0.4984 0.3048 0.3603 1 0.0 2
Au2 Au+1 0 0.5 0 1 0.0 0
C4 C+2 0.2858 0.2973 0.1963 1 0.0 0
N5 N-3 0.2152 0.2222 -0.3509 1 0.0 0
I1 I-1 0.3518 -0.2798 0.001 1 0.0 0
Au4 Au+1 0.24738 0.26083 -0.01879 1 0.0 0
Au1 Au+1 0 0 0 1 0.0 0
C2 C+2 0.0867 -0.3501 0.209 1 0.0 0
C3 C+2 0.442 -0.0921 -0.2197 1 0.0 0
N1 N-3 0.009 -0.2489 -0.3312 1 0.0 0
N2 N-3 0.1353 -0.2644 0.329 1 0.0 0
K2 K+1 0.3441 0.0088 0.4146 1 0.0 0
N4 N-3 0.3109 0.327 0.3184 1 0.0 0
Au3 Au+1 0.5 0 0 1 0.0 0
C5 C+2 0.224 0.2294 -0.2322 1 0.0 0
K1 K+1 0 0 0.5 1 0.0 0
K3 K+1 0.1957 -0.4534 -0.4544 1 0.0 0
